data_2205777
loop_
_publ_author_name
'Hashizume, Daisuke'
'Koshino, Hiroyuki'
'Lee, In-Kyoung'
'Yoo, Ick-Dong'

_publ_section_title
2,3,5-Trichloro-4-methoxy-6-[2,3,5-trichloro-4-methoxy-6-(2,3,5,6-tetrachloro-4-methoxyphenoxy)phenoxy]phenol
_journal_issue 5
_journal_name_full 'Acta Crystallographica Section E'
_journal_page_first o1367
_journal_page_last o1369
_journal_paper_doi 10.1107/S1600536805011220
_journal_volume 61
_journal_year 2005
_chemical_formula_iupac 'C21 H10 Cl10 O6'
_chemical_formula_moiety 'C21 H10 Cl10 O6'
_chemical_formula_sum 'C21 H10 Cl10 O6'
_chemical_formula_weight 712.79
_chemical_name_systematic
;
 2,3,5-Trichloro-4-methoxy-6-[2,3,5-trichloro-4-methoxy-6-
 (2,3,5,6-tetrachloro-4-methoxyphenoxy)phenoxy]phenol
;
_space_group_IT_number 14
_symmetry_cell_setting monoclinic
_symmetry_space_group_name_Hall '-P 2ybc'
_symmetry_space_group_name_H-M 'P 1 21/c 1'
_atom_sites_solution_hydrogens difmap
_atom_sites_solution_primary direct
_atom_sites_solution_secondary difmap
_cell_angle_alpha 90
_cell_angle_beta 99.894(7)
_cell_angle_gamma 90
_cell_formula_units_Z 4
_cell_length_a 7.5031(13)
_cell_length_b 19.610(3)
_cell_length_c 18.401(4)
_cell_measurement_reflns_used 54841
_cell_measurement_temperature 100
_cell_measurement_theta_max 27.55
_cell_measurement_theta_min 3.06
_cell_volume 2667.2(8)
_computing_cell_refinement 'PROCESS-AUTO (Rigaku, 1998)'
_computing_data_collection
;
R-AXIS Control Software (Rigaku, 1996)
;
_computing_data_reduction PROCESS-AUTO
_computing_molecular_graphics 'ORTEP-3 for Windows (Farrugia, 1997)'
_computing_publication_material SHELXL97
_computing_structure_refinement 'SHELXL97 (Sheldrick, 1997)'
_computing_structure_solution 'SIR92 (Altomare <i>et al.</i>, 1994)'
_diffrn_ambient_temperature 100
_diffrn_detector_area_resol_mean 10
_diffrn_measured_fraction_theta_full 0.999
_diffrn_measured_fraction_theta_max 0.999
_diffrn_measurement_device_type 'Rigaku R-AXIS'
_diffrn_measurement_method Oscillation
_diffrn_radiation_monochromator graphite
_diffrn_radiation_source 'fine-focus rotaing anode'
_diffrn_radiation_type MoK\a
_diffrn_radiation_wavelength 0.71073
_diffrn_reflns_av_R_equivalents 0.0388
_diffrn_reflns_av_sigmaI/netI 0.0392
_diffrn_reflns_limit_h_max 9
_diffrn_reflns_limit_h_min -9
_diffrn_reflns_limit_k_max 25
_diffrn_reflns_limit_k_min -25
_diffrn_reflns_limit_l_max 23
_diffrn_reflns_limit_l_min -23
_diffrn_reflns_number 60732
_diffrn_reflns_theta_full 27.48
_diffrn_reflns_theta_max 27.48
_diffrn_reflns_theta_min 3.06
_diffrn_standards_decay_% 0
_diffrn_standards_interval_count 0
_diffrn_standards_number 0
_exptl_absorpt_coefficient_mu 1.083
_exptl_absorpt_correction_T_max 0.7817
_exptl_absorpt_correction_T_min 0.7120
_exptl_absorpt_correction_type numerical
_exptl_absorpt_process_details '(NUMABS; Higashi, 1999)'
_exptl_crystal_colour 'pale yellow'
_exptl_crystal_density_diffrn 1.775
_exptl_crystal_density_method 'not measured'
_exptl_crystal_description block
_exptl_crystal_F_000 1416
_exptl_crystal_size_max 0.43
_exptl_crystal_size_mid 0.35
_exptl_crystal_size_min 0.25
_refine_diff_density_max 0.771
_refine_diff_density_min -0.450
_refine_ls_extinction_method none
_refine_ls_goodness_of_fit_ref 1.067
_refine_ls_hydrogen_treatment constr
_refine_ls_matrix_type full
_refine_ls_number_parameters 338
_refine_ls_number_reflns 6109
_refine_ls_number_restraints 0
_refine_ls_restrained_S_all 1.067
_refine_ls_R_factor_all 0.0460
_refine_ls_R_factor_gt 0.0339
_refine_ls_shift/su_max 0.001
_refine_ls_shift/su_mean 0.000
_refine_ls_structure_factor_coef Fsqd
_refine_ls_weighting_details 'calc w=1/[\s^2^(Fo^2^)+(0.0260P)^2^+1.9420P] where P=(Fo^2^+2Fc^2^)/3'
_refine_ls_weighting_scheme calc
_refine_ls_wR_factor_gt 0.0741
_refine_ls_wR_factor_ref 0.0781
_reflns_number_gt 5306
_reflns_number_total 6109
_reflns_threshold_expression I>2\s(I)
_cod_data_source_file ob6499.cif
_cod_data_source_block I
_cod_depositor_comments
;
The following automatic conversions were performed:
'_symmetry_cell_setting' value 'Monoclinic' changed to 'monoclinic'
according to '/home/saulius/struct/CIF-dictionaries/cif_core.dic'
dictionary named 'cif_core.dic' version 2.4.1 from 2010-06-29.

Automatic conversion script
Id: cif_fix_enum 1527 2010-12-29 10:47:43Z saulius 

The following automatic conversions were performed:

'_symmetry_cell_setting' value 'Monoclinic' changed to 'monoclinic'
according to /home/saulius/struct/CIF-dictionaries/cif_core.dic
dictionary named 'cif_core.dic' version 2.4.1 from 2010-06-29.

Automatic conversion script
Id: cif_fix_values 1715 2011-07-08 13:25:40Z adriana 
;
_cod_original_sg_symbol_H-M 'P 21/c'
_cod_database_code 2205777
_cod_database_fobs_code 2205777

loop_
_symmetry_equiv_pos_as_xyz
'x, y, z'
'-x, y+1/2, -z+1/2'
'-x, -y, -z'
'x, -y+1/2, z+1/2'

loop_
_atom_site_label
_atom_site_fract_x
_atom_site_fract_y
_atom_site_fract_z
_atom_site_U_iso_or_equiv
_atom_site_adp_type
_atom_site_calc_flag
_atom_site_refinement_flags
_atom_site_occupancy
_atom_site_type_symbol
Cl1 0.01224(7) 0.44964(3) 0.07948(3) 0.02241(12) Uani d . 1 Cl
Cl2 0.41230(7) 0.50159(3) 0.07917(3) 0.02075(12) Uani d . 1 Cl
Cl3 0.66371(7) 0.30710(3) 0.27674(3) 0.02440(13) Uani d . 1 Cl
O1 -0.00402(19) 0.32827(8) 0.17799(10) 0.0231(4) Uani d . 1 O
H1 -0.0829 0.3579 0.1634 0.028 Uiso calc R 1 H
O2 0.6918(2) 0.42348(8) 0.17705(9) 0.0201(3) Uani d . 1 O
C1 0.1635(3) 0.35448(11) 0.17629(12) 0.0161(4) Uani d . 1 C
C2 0.1959(3) 0.41073(11) 0.13351(12) 0.0158(4) Uani d . 1 C
C3 0.3717(3) 0.43449(10) 0.13476(12) 0.0167(4) Uani d . 1 C
C4 0.5164(3) 0.40292(11) 0.17884(12) 0.0166(4) Uani d . 1 C
C5 0.4855(3) 0.34661(11) 0.22124(12) 0.0162(4) Uani d . 1 C
C6 0.3109(3) 0.32184(11) 0.21891(11) 0.0151(4) Uani d . 1 C
C7 0.7537(3) 0.47431(15) 0.23065(15) 0.0326(6) Uani d . 1 C
H71 0.8793 0.4862 0.2280 0.049 Uiso calc R 1 H
H72 0.7469 0.4568 0.2800 0.049 Uiso calc R 1 H
H73 0.6775 0.5150 0.2209 0.049 Uiso calc R 1 H
Cl4 0.32006(8) 0.19051(3) 0.12703(3) 0.02434(12) Uani d . 1 Cl
Cl5 0.05529(9) 0.06335(3) 0.10191(3) 0.02945(14) Uani d . 1 Cl
Cl6 -0.21356(8) 0.13306(3) 0.34475(3) 0.02365(12) Uani d . 1 Cl
O3 0.29327(19) 0.26825(8) 0.26586(8) 0.0168(3) Uani d . 1 O
O4 -0.1721(2) 0.04803(8) 0.21579(9) 0.0246(4) Uani d . 1 O
C8 0.1692(3) 0.21661(11) 0.24692(12) 0.0154(4) Uani d . 1 C
C9 0.1692(3) 0.17413(11) 0.18626(12) 0.0179(4) Uani d . 1 C
C10 0.0508(3) 0.11891(11) 0.17466(12) 0.0189(4) Uani d . 1 C
C11 -0.0690(3) 0.10598(11) 0.22333(12) 0.0185(4) Uani d . 1 C
C12 -0.0692(3) 0.14931(11) 0.28360(12) 0.0166(4) Uani d . 1 C
C13 0.0523(3) 0.20335(10) 0.29638(11) 0.0146(4) Uani d . 1 C
C14 -0.3539(3) 0.05798(14) 0.17684(15) 0.0311(6) Uani d . 1 C
H141 -0.4172 0.0141 0.1713 0.047 Uiso calc R 1 H
H142 -0.3500 0.0773 0.1280 0.047 Uiso calc R 1 H
H143 -0.4182 0.0894 0.2048 0.047 Uiso calc R 1 H
Cl7 0.24153(8) 0.12327(3) 0.43189(3) 0.02112(12) Uani d . 1 Cl
Cl8 0.62332(7) 0.15684(3) 0.52390(3) 0.02116(12) Uani d . 1 Cl
Cl9 0.51988(9) 0.42292(3) 0.46342(3) 0.02783(13) Uani d . 1 Cl
Cl10 0.13882(8) 0.39017(3) 0.36732(3) 0.02297(12) Uani d . 1 Cl
O5 0.0492(2) 0.24493(7) 0.35727(8) 0.0153(3) Uani d . 1 O
O6 0.7128(2) 0.30309(8) 0.53128(8) 0.0208(3) Uani d . 1 O
C15 0.2146(3) 0.25822(10) 0.40158(11) 0.0144(4) Uani d . 1 C
C16 0.3203(3) 0.20594(10) 0.43802(11) 0.0156(4) Uani d . 1 C
C17 0.4885(3) 0.22096(11) 0.48020(11) 0.0158(4) Uani d . 1 C
C18 0.5506(3) 0.28820(11) 0.48805(11) 0.0162(4) Uani d . 1 C
C19 0.4404(3) 0.34023(11) 0.45385(12) 0.0173(4) Uani d . 1 C
C20 0.2725(3) 0.32587(10) 0.41113(12) 0.0162(4) Uani d . 1 C
C21 0.8649(3) 0.29342(15) 0.49355(15) 0.0317(6) Uani d . 1 C
H211 0.9778 0.2961 0.5293 0.048 Uiso calc R 1 H
H212 0.8640 0.3290 0.4561 0.048 Uiso calc R 1 H
H213 0.8560 0.2486 0.4697 0.048 Uiso calc R 1 H

loop_
_atom_site_aniso_label
_atom_site_aniso_U_11
_atom_site_aniso_U_22
_atom_site_aniso_U_33
_atom_site_aniso_U_12
_atom_site_aniso_U_13
_atom_site_aniso_U_23
Cl1 0.0176(2) 0.0232(3) 0.0264(3) 0.0025(2) 0.0037(2) 0.0111(2)
Cl2 0.0264(3) 0.0131(2) 0.0260(3) -0.0016(2) 0.0135(2) 0.0037(2)
Cl3 0.0132(2) 0.0320(3) 0.0267(3) 0.0020(2) 0.0000(2) 0.0084(2)
O1 0.0076(7) 0.0242(8) 0.0371(10) -0.0012(6) 0.0024(6) 0.0173(7)
O2 0.0144(7) 0.0208(8) 0.0265(8) -0.0060(6) 0.0077(6) -0.0039(7)
C1 0.0157(10) 0.0173(10) 0.0160(10) -0.0029(8) 0.0049(8) 0.0025(8)
C2 0.0165(10) 0.0144(9) 0.0168(10) 0.0014(8) 0.0040(8) 0.0020(8)
C3 0.0223(11) 0.0115(9) 0.0190(10) -0.0022(8) 0.0110(9) 0.0005(8)
C4 0.0144(10) 0.0168(10) 0.0200(10) -0.0038(8) 0.0073(8) -0.0032(8)
C5 0.0126(9) 0.0188(10) 0.0179(10) 0.0012(8) 0.0043(8) -0.0001(8)
C6 0.0155(10) 0.0167(10) 0.0142(10) -0.0017(8) 0.0059(8) 0.0031(8)
C7 0.0175(11) 0.0449(16) 0.0349(14) -0.0098(11) 0.0032(10) -0.0174(12)
Cl4 0.0269(3) 0.0297(3) 0.0193(3) 0.0040(2) 0.0123(2) 0.0034(2)
Cl5 0.0462(4) 0.0206(3) 0.0212(3) 0.0042(3) 0.0050(3) -0.0036(2)
Cl6 0.0229(3) 0.0247(3) 0.0254(3) -0.0078(2) 0.0099(2) 0.0043(2)
O3 0.0164(7) 0.0190(7) 0.0147(7) -0.0042(6) 0.0019(6) 0.0064(6)
O4 0.0262(9) 0.0147(7) 0.0308(9) -0.0028(7) -0.0017(7) 0.0016(7)
C8 0.0144(9) 0.0150(9) 0.0165(10) 0.0004(8) 0.0018(8) 0.0064(8)
C9 0.0213(11) 0.0187(10) 0.0146(10) 0.0056(9) 0.0057(8) 0.0072(8)
C10 0.0260(11) 0.0150(10) 0.0148(10) 0.0046(9) 0.0010(9) 0.0011(8)
C11 0.0206(11) 0.0126(9) 0.0209(11) 0.0001(8) -0.0003(9) 0.0040(8)
C12 0.0173(10) 0.0153(10) 0.0180(10) 0.0008(8) 0.0049(8) 0.0060(8)
C13 0.0172(10) 0.0139(9) 0.0128(9) 0.0020(8) 0.0025(8) 0.0029(8)
C14 0.0242(12) 0.0318(14) 0.0344(14) -0.0026(11) -0.0032(11) -0.0023(11)
Cl7 0.0258(3) 0.0115(2) 0.0250(3) -0.0016(2) 0.0013(2) 0.0054(2)
Cl8 0.0238(3) 0.0183(2) 0.0202(3) 0.0055(2) 0.0005(2) 0.0044(2)
Cl9 0.0376(3) 0.0132(2) 0.0296(3) -0.0055(2) -0.0028(3) -0.0016(2)
Cl10 0.0273(3) 0.0132(2) 0.0272(3) 0.0044(2) 0.0012(2) 0.0044(2)
O5 0.0158(7) 0.0149(7) 0.0159(7) 0.0002(6) 0.0042(6) -0.0001(6)
O6 0.0215(8) 0.0243(8) 0.0160(7) -0.0011(7) 0.0018(6) -0.0055(6)
C15 0.0171(10) 0.0141(10) 0.0134(10) -0.0004(8) 0.0069(8) 0.0016(8)
C16 0.0209(10) 0.0117(9) 0.0156(10) -0.0003(8) 0.0071(8) 0.0019(8)
C17 0.0194(10) 0.0152(10) 0.0138(10) 0.0051(8) 0.0058(8) 0.0029(8)
C18 0.0193(10) 0.0195(10) 0.0104(9) 0.0010(8) 0.0048(8) -0.0011(8)
C19 0.0236(11) 0.0130(9) 0.0159(10) -0.0021(8) 0.0053(8) -0.0017(8)
C20 0.0217(10) 0.0113(9) 0.0164(10) 0.0037(8) 0.0059(8) 0.0023(8)
C21 0.0231(12) 0.0411(15) 0.0323(14) -0.0062(11) 0.0083(10) -0.0127(12)

loop_
_atom_type_symbol
_atom_type_description
_atom_type_scat_dispersion_real
_atom_type_scat_dispersion_imag
_atom_type_scat_source
C C 0.0033 0.0016 'International Tables Vol C Tables 4.2.6.8 and 6.1.1.4'
H H 0.0000 0.0000 'International Tables Vol C Tables 4.2.6.8 and 6.1.1.4'
O O 0.0106 0.0060 'International Tables Vol C Tables 4.2.6.8 and 6.1.1.4'
Cl Cl 0.1484 0.1585 'International Tables Vol C Tables 4.2.6.8 and 6.1.1.4'

loop_
_geom_angle_atom_site_label_1
_geom_angle_atom_site_label_2
_geom_angle_atom_site_label_3
_geom_angle
_geom_angle_publ_flag
C1 O1 H1 109.5 no
C4 O2 C7 112.74(17) no
O1 C1 C6 117.30(18) no
O1 C1 C2 124.00(19) no
C6 C1 C2 118.68(19) no
C3 C2 C1 120.6(2) no
C3 C2 Cl1 121.26(16) no
C1 C2 Cl1 118.19(16) no
C4 C3 C2 120.29(19) no
C4 C3 Cl2 119.17(16) no
C2 C3 Cl2 120.50(17) no
O2 C4 C3 120.65(19) no
O2 C4 C5 119.67(19) no
C3 C4 C5 119.51(19) no
C6 C5 C4 120.38(19) no
C6 C5 Cl3 119.51(17) no
C4 C5 Cl3 120.11(16) no
O3 C6 C5 115.93(18) no
O3 C6 C1 123.27(18) no
C5 C6 C1 120.53(19) no
O2 C7 H71 109.5 no
O2 C7 H72 109.5 no
H71 C7 H72 109.5 no
O2 C7 H73 109.5 no
H71 C7 H73 109.5 no
H72 C7 H73 109.5 no
C8 O3 C6 122.25(16) no
C11 O4 C14 114.10(18) no
O3 C8 C9 123.31(19) no
O3 C8 C13 116.46(19) no
C9 C8 C13 119.9(2) no
C8 C9 C10 120.0(2) no
C8 C9 Cl4 118.91(17) no
C10 C9 Cl4 121.08(17) no
C9 C10 C11 120.4(2) no
C9 C10 Cl5 120.73(17) no
C11 C10 Cl5 118.82(17) no
O4 C11 C10 120.0(2) no
O4 C11 C12 120.5(2) no
C10 C11 C12 119.2(2) no
C13 C12 C11 120.5(2) no
C13 C12 Cl6 119.90(17) no
C11 C12 Cl6 119.55(17) no
O5 C13 C12 118.81(18) no
O5 C13 C8 121.15(19) no
C12 C13 C8 120.0(2) no
O4 C14 H141 109.5 no
O4 C14 H142 109.5 no
H141 C14 H142 109.5 no
O4 C14 H143 109.5 no
H141 C14 H143 109.5 no
H142 C14 H143 109.5 no
C15 O5 C13 116.53(16) no
C18 O6 C21 112.96(17) no
O5 C15 C16 121.44(18) no
O5 C15 C20 118.66(18) no
C16 C15 C20 119.9(2) no
C17 C16 C15 119.84(19) no
C17 C16 Cl7 120.19(16) no
C15 C16 Cl7 119.96(17) no
C16 C17 C18 120.69(19) no
C16 C17 Cl8 120.52(16) no
C18 C17 Cl8 118.79(17) no
O6 C18 C19 120.4(2) no
O6 C18 C17 120.63(19) no
C19 C18 C17 118.9(2) no
C18 C19 C20 121.01(19) no
C18 C19 Cl9 118.31(17) no
C20 C19 Cl9 120.66(16) no
C19 C20 C15 119.59(19) no
C19 C20 Cl10 120.87(16) no
C15 C20 Cl10 119.51(17) no
O6 C21 H211 109.5 no
O6 C21 H212 109.5 no
H211 C21 H212 109.5 no
O6 C21 H213 109.5 no
H211 C21 H213 109.5 no
H212 C21 H213 109.5 no

loop_
_geom_bond_atom_site_label_1
_geom_bond_atom_site_label_2
_geom_bond_distance
_geom_bond_publ_flag
Cl1 C2 1.732(2) no
Cl2 C3 1.726(2) no
Cl3 C5 1.721(2) no
O1 C1 1.364(2) no
O1 H1 0.8400 no
O2 C4 1.382(2) no
O2 C7 1.423(3) no
C1 C6 1.396(3) no
C1 C2 1.400(3) no
C2 C3 1.396(3) no
C3 C4 1.385(3) no
C4 C5 1.394(3) no
C5 C6 1.391(3) no
C6 O3 1.381(2) no
C7 H71 0.9800 no
C7 H72 0.9800 no
C7 H73 0.9800 no
Cl4 C9 1.731(2) no
Cl5 C10 1.731(2) no
Cl6 C12 1.720(2) no
O3 C8 1.379(2) no
O4 C11 1.368(3) no
O4 C14 1.441(3) no
C8 C9 1.393(3) no
C8 C13 1.393(3) no
C9 C10 1.394(3) no
C10 C11 1.397(3) no
C11 C12 1.397(3) no
C12 C13 1.391(3) no
C13 O5 1.389(2) no
C14 H141 0.9800 no
C14 H142 0.9800 no
C14 H143 0.9800 no
Cl7 C16 1.723(2) no
Cl8 C17 1.724(2) no
Cl9 C19 1.726(2) no
Cl10 C20 1.723(2) no
O5 C15 1.388(3) no
O6 C18 1.366(3) no
O6 C21 1.447(3) no
C15 C16 1.396(3) no
C15 C20 1.398(3) no
C16 C17 1.394(3) no
C17 C18 1.398(3) no
C18 C19 1.393(3) no
C19 C20 1.395(3) no
C21 H211 0.9800 no
C21 H212 0.9800 no
C21 H213 0.9800 no

loop_
_geom_contact_atom_site_label_1
_geom_contact_atom_site_label_2
_geom_contact_distance
_geom_contact_site_symmetry_1
_geom_contact_site_symmetry_2
_geom_contact_publ_flag
Cl2 Cl6 3.3982(8) 1_555 2_555 no
Cl6 Cl2 3.3982(8) 1_555 2_545 no
Cl2 Cl2 3.3973(12) 1_555 3_665 no
Cl9 Cl9 3.3432(12) 1_555 3_666 no
Cl3 O5 3.2518(16) 1_555 1_655 yes
Cl8 O2 3.1922(17) 1_555 4_555 yes

loop_
_geom_hbond_atom_site_label_D
_geom_hbond_atom_site_label_H
_geom_hbond_atom_site_label_A
_geom_hbond_site_symmetry_A
_geom_hbond_distance_DH
_geom_hbond_distance_HA
_geom_hbond_distance_DA
_geom_hbond_angle_DHA
_geom_hbond_publ_flag
O1 H1 Cl1 . 0.84 2.55 3.007(2) 115 yes
O1 H1 O2 1_455 0.84 2.17 2.946(2) 153 yes

loop_
_geom_torsion_atom_site_label_1
_geom_torsion_atom_site_label_2
_geom_torsion_atom_site_label_3
_geom_torsion_atom_site_label_4
_geom_torsion
_geom_torsion_publ_flag
O1 C1 C2 C3 -180.0(2) no
C6 C1 C2 C3 -1.4(3) no
O1 C1 C2 Cl1 0.1(3) no
C6 C1 C2 Cl1 178.71(16) no
C1 C2 C3 C4 -0.4(3) no
Cl1 C2 C3 C4 179.49(16) no
C1 C2 C3 Cl2 177.32(17) no
Cl1 C2 C3 Cl2 -2.7(3) no
C7 O2 C4 C3 91.8(3) yes
C7 O2 C4 C5 -93.0(3) no
C2 C3 C4 O2 176.06(19) no
Cl2 C3 C4 O2 -1.7(3) no
C2 C3 C4 C5 0.9(3) no
Cl2 C3 C4 C5 -176.94(16) no
O2 C4 C5 C6 -174.69(19) no
C3 C4 C5 C6 0.6(3) no
O2 C4 C5 Cl3 5.1(3) no
C3 C4 C5 Cl3 -179.60(16) no
C4 C5 C6 O3 -176.62(19) no
Cl3 C5 C6 O3 3.5(3) no
C4 C5 C6 C1 -2.4(3) no
Cl3 C5 C6 C1 177.76(16) no
O1 C1 C6 O3 -4.8(3) no
C2 C1 C6 O3 176.54(19) no
O1 C1 C6 C5 -178.5(2) no
C2 C1 C6 C5 2.8(3) no
C5 C6 O3 C8 -144.9(2) no
C1 C6 O3 C8 41.1(3) yes
C6 O3 C8 C9 60.1(3) yes
C6 O3 C8 C13 -126.6(2) no
O3 C8 C9 C10 173.78(19) no
C13 C8 C9 C10 0.7(3) no
O3 C8 C9 Cl4 -5.3(3) no
C13 C8 C9 Cl4 -178.32(16) no
C8 C9 C10 C11 0.4(3) no
Cl4 C9 C10 C11 179.39(17) no
C8 C9 C10 Cl5 -177.16(16) no
Cl4 C9 C10 Cl5 1.9(3) no
C14 O4 C11 C10 -98.0(2) yes
C14 O4 C11 C12 88.2(3) no
C9 C10 C11 O4 -173.56(19) no
Cl5 C10 C11 O4 4.0(3) no
C9 C10 C11 C12 0.3(3) no
Cl5 C10 C11 C12 177.88(16) no
O4 C11 C12 C13 171.76(19) no
C10 C11 C12 C13 -2.1(3) no
O4 C11 C12 Cl6 -5.1(3) no
C10 C11 C12 Cl6 -178.94(16) no
C11 C12 C13 O5 -179.39(19) no
Cl6 C12 C13 O5 -2.5(3) no
C11 C12 C13 C8 3.2(3) no
Cl6 C12 C13 C8 -179.97(16) no
O3 C8 C13 O5 6.6(3) no
C9 C8 C13 O5 -179.86(18) no
O3 C8 C13 C12 -176.00(18) no
C9 C8 C13 C12 -2.5(3) no
C12 C13 O5 C15 131.7(2) no
C8 C13 O5 C15 -50.9(3) yes
C13 O5 C15 C16 -61.5(2) yes
C13 O5 C15 C20 120.3(2) no
O5 C15 C16 C17 177.95(18) no
C20 C15 C16 C17 -3.9(3) no
O5 C15 C16 Cl7 -3.0(3) no
C20 C15 C16 Cl7 175.13(16) no
C15 C16 C17 C18 1.7(3) no
Cl7 C16 C17 C18 -177.34(16) no
C15 C16 C17 Cl8 -178.51(16) no
Cl7 C16 C17 Cl8 2.4(2) no
C21 O6 C18 C19 -100.0(2) no
C21 O6 C18 C17 83.1(3) yes
C16 C17 C18 O6 177.92(18) no
Cl8 C17 C18 O6 -1.8(3) no
C16 C17 C18 C19 0.9(3) no
Cl8 C17 C18 C19 -178.87(15) no
O6 C18 C19 C20 -178.35(19) no
C17 C18 C19 C20 -1.3(3) no
O6 C18 C19 Cl9 3.5(3) no
C17 C18 C19 Cl9 -179.44(16) no
C18 C19 C20 C15 -0.9(3) no
Cl9 C19 C20 C15 177.20(17) no
C18 C19 C20 Cl10 -178.59(16) no
Cl9 C19 C20 Cl10 -0.5(3) no
O5 C15 C20 C19 -178.32(18) no
C16 C15 C20 C19 3.5(3) no
O5 C15 C20 Cl10 -0.6(3) no
C16 C15 C20 Cl10 -178.74(16) no
H1 O1 C1 C2 -20.78 no
H1 O1 C1 C6 160.60 no

loop_
_cod_related_entry_id
_cod_related_entry_database
_cod_related_entry_code
1 ChemSpider 21129553
